data_2003395
loop_
_publ_author_name
'Cousson, A.'
'Dancy, I.'
'Beau, J.-M.'

_publ_section_title
;
 (1<i>R</i>)-4,5-Benzocyclodeca-4-ene-2,6-diyn-1-yl
 2,3,4,6-Tetra-<i>O</i>-acetyl-\b-<small>D</small>-glucopyranoside and
 4,5-Benzocyclodeca-4-ene-2,6-diyn-1-one
;
_journal_issue 4
_journal_name_full 'Acta Crystallographica Section C'
_journal_page_first 718
_journal_page_last 721
_journal_paper_doi 10.1107/S0108270194008048
_journal_volume 51
_journal_year 1995
_chemical_formula_sum 'C28 H30 O10'
_chemical_formula_weight 526.538
_space_group_IT_number 19
_symmetry_cell_setting orthorhombic
_symmetry_space_group_name_Hall 'P 2ac 2ab'
_symmetry_space_group_name_H-M 'P 21 21 21'
_atom_type_scat_source IntTabIV
_cell_angle_alpha 90.0
_cell_angle_beta 90.0
_cell_angle_gamma 90.0
_cell_formula_units_Z 4
_cell_length_a 31.10(1)
_cell_length_b 9.452(5)
_cell_length_c 9.507(4)
_cell_measurement_reflns_used 25
_cell_measurement_temperature 293
_cell_measurement_theta_max 20.25
_cell_measurement_theta_min 17.5
_cell_volume 2795(2)
_diffrn_measurement_device 'Philips PW 1100'
_diffrn_measurement_method \w-2\q
_diffrn_radiation_type 'Cu K\a'
_diffrn_radiation_wavelength 1.5418
_diffrn_reflns_av_R_equivalents 0.00
_diffrn_reflns_limit_h_max 34
_diffrn_reflns_limit_h_min 0
_diffrn_reflns_limit_k_max 10
_diffrn_reflns_limit_k_min 0
_diffrn_reflns_limit_l_max 10
_diffrn_reflns_limit_l_min 0
_diffrn_reflns_number 2400
_diffrn_reflns_theta_max 67
_diffrn_standards_decay_% <0.02
_diffrn_standards_interval_time 60
_diffrn_standards_number 3
_exptl_absorpt_coefficient_mu 0.759
_exptl_absorpt_correction_T_max 1.096
_exptl_absorpt_correction_T_min 0.801
_exptl_absorpt_correction_type empirical
_exptl_crystal_colour colourless
_exptl_crystal_density_diffrn 1.251
_exptl_crystal_description 'thin plate'
_exptl_crystal_size_max 0.2
_exptl_crystal_size_mid 0.15
_exptl_crystal_size_min 0.01
_refine_diff_density_max 0.31
_refine_diff_density_min -0.36
_refine_ls_extinction_coef 36(20)
_refine_ls_extinction_method 'Larson (1970)'
_refine_ls_goodness_of_fit_obs 1.05
_refine_ls_hydrogen_treatment 'One common U refined for all H atoms'
_refine_ls_number_parameters 345
_refine_ls_number_reflns 1424
_refine_ls_R_factor_obs 0.065
_refine_ls_shift/esd_max 0.3
_refine_ls_structure_factor_coef F
_refine_ls_weighting_scheme 'Chebychev polynomial with parameters 10.4, 0.676, 8.55'
_refine_ls_wR_factor_obs 0.078
_reflns_number_observed 1424
_reflns_number_total 2400
_reflns_observed_criterion I>=3\sI
_cod_data_source_file pa1115.cif
_cod_data_source_block 3a
_cod_database_code 2003395

loop_
_symmetry_equiv_pos_as_xyz
x,y,z
1/2-x,-y,1/2+z
-x,1/2+y,1/2-z
1/2+x,1/2-y,-z

loop_
_atom_site_label
_atom_site_fract_x
_atom_site_fract_y
_atom_site_fract_z
_atom_site_U_iso_or_equiv
O(1') .1455(1) .6963(6) .4667(5) .0636
O(2') .1413(1) .4035(6) .4460(6) .0685
O(3') .2238(2) .2700(5) .5025(5) .0577
O(4') .2908(1) .4034(5) .3407(4) .0547
O(5') .2176(1) .6927(5) .4193(5) .0607
O(6') .3133(2) .7021(6) .4784(5) .0718
O(21') .1210(2) .4202(8) .6713(7) .0935
O(31') .2119(3) .1177(8) .3300(7) .1107
O(41') .3266(2) .3535(9) .5362(6) .0946
O(61') .3532(2) .8885(9) .422(1) .1186
C(1') .1778(2) .6188(9) .3999(7) .0597
C(2') .1807(2) .4801(8) .4739(7) .0524
C(3') .2174(2) .3928(7) .4162(7) .0550
C(4') .2588(2) .4788(7) .4167(7) .0458
C(5') .2518(2) .6208(8) .3476(7) .0516
C(6') .2907(3) .721(1) .3470(8) .0722
C(21') .1134(2) .392(1) .552(1) .0764
C(22') .0711(3) .331(1) .496(1) .0948
C(31') .2208(3) .1426(9) .4493(9) .0786
C(32') .2272(4) .0289(9) .557(1) .0930
C(41') .3221(3) .3395(9) .4129(8) .0680
C(42') .3504(3) .2520(9) .3219(9) .0745
C(61') .3460(3) .792(1) .498(1) .0833
C(62') .3723(4) .755(2) .620(1) .1199
C(1) .1290(3) .8169(9) .3911(8) .0649
C(2) .1051(2) .8966(9) .4954(8) .0668
C(3) .0796(2) .9496(8) .5735(9) .0701
C(4) .0430(2) 1.0113(8) .6435(8) .0706
C(5) .0456(3) 1.065(1) .7787(9) .0915
C(6) .0096(3) 1.125(1) .840(1) .1067
C(7) -.0293(3) 1.121(1) .771(1) .0971
C(8) -.0326(3) 1.064(1) .637(1) .0924
C(9) .0038(2) 1.0093(8) .5730(9) .0714
C(10) .0025(3) .946(1) .436(1) .0830
C(11) .0109(3) .894(1) .327(1) .1000
C(12) .0263(4) .824(2) .199(1) .1351
C(13) .0744(6) .847(3) .190(2) .2408
C(14) .0956(5) .756(2) .275(1) .1069
H(1') .1705 .6061 .2955 .13(1)
H(2') .1846 .5000 .5788 .13(1)
H(3') .2097 .3651 .3173 .13(1)
H(4') .2705 .4940 .5186 .13(1)
H(5') .2423 .5895 .2497 .13(1)
H(61') .2815 .8217 .3363 .13(1)
H(62') .3112 .6980 .2661 .13(1)
H(221') .0486 .3161 .5699 .13(1)
H(222') .0579 .3913 .4183 .13(1)
H(223') .0758 .2318 .4493 .13(1)
H(321') .2248 -.0693 .5107 .13(1)
H(322') .2575 .0327 .5989 .13(1)
H(323') .2063 .0316 .6361 .13(1)
H(421') .3743 .2034 .3835 .13(1)
H(422') .3661 .3056 .2476 .13(1)
H(423') .3346 .1703 .2760 .13(1)
H(621') .3982 .8266 .6340 .13(1)
H(622') .3574 .7524 .7129 .13(1)
H(623') .3879 .6591 .6085 .13(1)
H(1) .1536 .8752 .3482 .13(1)
H(5) .0737 1.0622 .8297 .13(1)
H(6) .0119 1.1710 .9366 .13(1)
H(7) -.0555 1.1634 .8165 .13(1)
H(8) -.0614 1.0589 .5887 .13(1)
H(121) .0075 .8475 .1148 .13(1)
H(122) .0187 .7106 .2131 .13(1)
H(131) .0798 .9460 .2068 .13(1)
H(132) .0829 .8261 .0836 .13(1)
H(141) .0716 .7039 .3380 .13(1)
H(142) .1096 .6761 .2228 .13(1)

loop_
_geom_angle_atom_site_label_1
_geom_angle_atom_site_label_2
_geom_angle_atom_site_label_3
_geom_angle
_geom_angle_publ_flag
C(1') O(1') C(1) 116.4(5) yes
C(2') O(2') C(21') 117.0(6) yes
C(3') O(3') C(31') 120.8(5) yes
C(4') O(4') C(41') 118.3(5) yes
C(1') O(5') C(5') 110.4(5) yes
C(6') O(6') C(61') 114.5(7) yes
O(1') C(1') O(5') 107.9(6) yes
O(1') C(1') C(2') 106.9(5) yes
O(5') C(1') C(2') 108.5(5) yes
O(2') C(2') C(1') 107.6(5) yes
O(2') C(2') C(3') 107.4(5) yes
C(1') C(2') C(3') 110.8(6) yes
O(3') C(3') C(2') 109.8(5) yes
O(3') C(3') C(4') 108.2(5) yes
C(2') C(3') C(4') 110.2(5) yes
O(4') C(4') C(3') 108.8(5) yes
O(4') C(4') C(5') 109.0(5) yes
C(3') C(4') C(5') 110.5(5) yes
O(5') C(5') C(4') 108.8(5) yes
O(5') C(5') C(6') 107.2(6) yes
C(4') C(5') C(6') 115.7(6) yes
O(6') C(6') C(5') 107.8(6) yes
O(2') C(21') O(21') 125.0(7) yes
O(2') C(21') C(22') 109.0(8) yes
O(21') C(21') C(22') 126.0(8) yes
O(3') C(31') O(31') 124.5(9) yes
O(3') C(31') C(32') 112.6(7) yes
O(31') C(31') C(32') 122.8(8) yes
O(4') C(41') O(41') 122.9(8) yes
O(4') C(41') C(42') 112.6(6) yes
O(41') C(41') C(42') 124.5(8) yes
O(6') C(61') O(61') 122.9(9) yes
O(6') C(61') C(62') 112.8(9) yes
O(61') C(61') C(62') 124.3(9) yes
O(1') C(1) C(2) 104.6(6) yes
O(1') C(1) C(14) 106.7(8) yes
C(2) C(1) C(14) 108.5(7) yes
C(1) C(2) C(3) 169.1(8) yes
C(2) C(3) C(4) 168.3(8) yes
C(3) C(4) C(5) 122.1(7) yes
C(3) C(4) C(9) 117.6(7) yes
C(5) C(4) C(9) 120.2(7) yes
C(4) C(5) C(6) 119.8(9) yes
C(5) C(6) C(7) 119.6(9) yes
C(6) C(7) C(8) 121.1(9) yes
C(7) C(8) C(9) 119.3(9) yes
C(10) C(9) C(4) 117.9(7) yes
C(10) C(9) C(8) 122.2(8) yes
C(4) C(9) C(8) 119.9(8) yes
C(11) C(10) C(9) 165.5(9) yes
C(10) C(11) C(12) 173.2(10) yes
C(11) C(12) C(13) 108.0(12) yes
C(12) C(13) C(14) 111.0(19) yes
C(1) C(14) C(13) 119.9(17) yes
C(11) C(12) H(122) 105.0(13) no
C(13) C(12) H(122) 110.8(16) no
H(121) C(12) H(122) 100.5(12) no
C(12) C(13) H(131) 107.3(18) no
C(14) C(13) H(131) 115.(2) no
C(12) C(13) H(132) 105.8(17) no
C(14) C(13) H(132) 109.7(19) no
H(131) C(13) H(132) 107.(2) no
C(1) C(14) H(141) 103.5(7) no
C(13) C(14) H(141) 106.7(14) no
C(1) C(14) H(142) 109.0(10) no
C(13) C(14) H(142) 112.8(13) no
H(141) C(14) H(142) 103.2(16) no
O(1') C(1') H(1') 109.9(6) no
O(5') C(1') H(1') 112.0(6) no
C(2') C(1') H(1') 111.5(7) no
O(2') C(2') H(2') 111.8(6) no
C(1') C(2') H(2') 107.8(6) no
C(3') C(2') H(2') 111.4(5) no
O(3') C(3') H(3') 110.9(6) no
C(2') C(3') H(3') 107.6(6) no
C(4') C(3') H(3') 110.2(6) no
O(4') C(4') H(4') 107.3(5) no
C(3') C(4') H(4') 111.8(6) no
C(5') C(4') H(4') 109.3(6) no
O(5') C(5') H(5') 110.8(6) no
C(4') C(5') H(5') 100.4(6) no
C(6') C(5') H(5') 113.8(6) no
O(6') C(6') H(61') 110.1(7) no
C(5') C(6') H(61') 111.1(7) no
O(6') C(6') H(62') 108.8(7) no
C(5') C(6') H(62') 111.5(7) no
C(21') C(22') H(221') 113.8(10) no
C(21') C(22') H(222') 112.8(8) no
C(21') C(22') H(223') 111.4(8) no
C(31') C(32') H(321') 109.9(9) no
C(31') C(32') H(322') 111.2(9) no
C(31') C(32') H(323') 114.3(9) no
C(41') C(42') H(421') 109.7(7) no
C(41') C(42') H(422') 114.8(7) no
C(41') C(42') H(423') 112.9(8) no
C(61') C(62') H(621') 111.9(12) no
C(61') C(62') H(622') 116.6(11) no
C(61') C(62') H(623') 112.6(11) no
O(1') C(1) H(1) 110.9(6) no
C(2) C(1) H(1) 112.1(8) no
C(14) C(1) H(1) 113.4(9) no
C(4) C(5) H(5) 119.4(7) no
C(6) C(5) H(5) 120.8(8) no
C(5) C(6) H(6) 120.0(9) no
C(7) C(6) H(6) 120.4(8) no
C(6) C(7) H(7) 119.4(9) no
C(8) C(7) H(7) 119.4(9) no
C(7) C(8) H(8) 120.3(8) no
C(9) C(8) H(8) 120.4(9) no
C(11) C(12) H(121) 111.6(11) no
C(13) C(12) H(121) 119.8(16) no

loop_
_geom_bond_atom_site_label_1
_geom_bond_atom_site_label_2
_geom_bond_distance
_geom_bond_publ_flag
O(1') C(1') 1.397(8) yes
O(1') C(1) 1.442(9) yes
O(2') C(2') 1.450(8) yes
O(2') C(21') 1.330(10) yes
O(3') C(3') 1.436(8) yes
O(3') C(31') 1.310(10) yes
O(4') C(4') 1.421(7) yes
O(4') C(41') 1.336(8) yes
O(5') C(1') 1.431(8) yes
O(5') C(5') 1.435(8) yes
O(6') C(6') 1.440(10) yes
O(6') C(61') 1.340(10) yes
O(21') C(21') 1.190(10) yes
O(31') C(31') 1.190(10) yes
O(41') C(41') 1.187(8) yes
O(61') C(61') 1.190(10) yes
C(1') C(2') 1.490(10) yes
C(2') C(3') 1.511(9) yes
C(3') C(4') 1.524(9) yes
C(4') C(5') 1.510(10) yes
C(5') C(6') 1.540(10) yes
C(21') C(22') 1.530(10) yes
C(31') C(32') 1.500(10) yes
C(41') C(42') 1.490(10) yes
C(61') C(62') 1.46(2) yes
C(1) C(2) 1.450(10) yes
C(1) C(14) 1.62(2) yes
C(2) C(3) 1.196(9) yes
C(3) C(4) 1.440(10) yes
C(4) C(5) 1.384(8) yes
C(4) C(9) 1.392(7) yes
C(5) C(6) 1.385(8) yes
C(6) C(7) 1.380(8) yes
C(7) C(8) 1.382(8) yes
C(8) C(9) 1.386(8) yes
C(10) C(11) 1.180(10) yes
C(10) C(9) 1.440(10) yes
C(11) C(12) 1.460(10) yes
C(12) C(13) 1.51(2) yes
C(13) C(14) 1.35(2) yes
C(1') H(1') 1.026(7) no
C(2') H(2') 1.022(7) no
C(3') H(3') 1.005(6) no
C(4') H(4') 1.044(6) no
C(5') H(5') 1.021(7) no
C(6') H(61') 1.003(9) no
C(6') H(62') 1.021(8) no
C(22') H(221') 1.010(10) no
C(22') H(222') 1.020(10) no
C(22') H(223') 1.040(10) no
C(32') H(321') 1.032(9) no
C(32') H(322') 1.020(10) no
C(32') H(323') 0.990(10) no
C(42') H(421') 1.053(9) no
C(42') H(422') 0.998(9) no
C(42') H(423') 1.013(9) no
C(62') H(621') 1.060(10) no
C(62') H(622') 1.000(10) no
C(62') H(623') 1.04(2) no
C(1) H(1) 1.027(8) no
C(5) H(5) 1.001(9) no
C(6) H(6) 1.020(10) no
C(7) H(7) 1.008(9) no
C(8) H(8) 1.010(10) no
C(12) H(121) 1.010(10) no
C(12) H(122) 1.11(2) no
C(13) H(131) 0.97(3) no
C(13) H(132) 1.06(2) no
C(14) H(141) 1.08(2) no
C(14) H(142) 1.010(10) no
